data_7135138
loop_
_publ_author_name
'Powderly, Marian E.'
'Lindup, Toby'
'Jackman, Edward H.'
'Light, Mark E.'
'Legros, Julien'
'Chataigner, Isabelle'
'Harrowven, David C.'

_publ_section_title
;
 Photocyclisations of <i>o</i>-iodobenzyl-indanones and tetralones infer
 the intermediacy of triplet aryl cations.
;
_journal_issue 97
_journal_name_full 'Chemical communications (Cambridge, England)'
_journal_page_first 19229
_journal_page_last 19232
_journal_paper_doi 10.1039/d5cc05185a
_journal_volume 61
_journal_year 2025
_chemical_formula_moiety 'C22 H21 I O6'
_chemical_formula_sum 'C22 H21 I O6'
_chemical_formula_weight 508.29
_space_group_crystal_system triclinic
_space_group_IT_number 2
_space_group_name_Hall '-P 1'
_space_group_name_H-M_alt 'P -1'
_atom_sites_solution_hydrogens geom
_atom_sites_solution_primary dual
_audit_creation_date 2024-05-16
_audit_creation_method
;
Olex2 1.5-alpha
(compiled 2024.02.16 svn.r378c4104 for OlexSys, GUI svn.r6928)
;
_audit_update_record
;
2024-05-16 deposited with the CCDC.	2025-11-03 downloaded from the CCDC.
;
_cell_angle_alpha 73.6950(10)
_cell_angle_beta 71.4480(10)
_cell_angle_gamma 66.600(2)
_cell_formula_units_Z 2
_cell_length_a 9.0209(2)
_cell_length_b 9.6030(2)
_cell_length_c 13.9670(2)
_cell_measurement_reflns_used 17660
_cell_measurement_temperature 99.99(10)
_cell_measurement_theta_max 68.9150
_cell_measurement_theta_min 3.3710
_cell_volume 1036.01(4)
_computing_cell_refinement 'CrysAlisPro 1.171.43.105a (Rigaku OD, 2024)'
_computing_data_collection 'CrysAlisPro system (CCD 43.121a 64-bit (release 24-04-2024))'
_computing_data_reduction 'CrysAlisPro 1.171.43.105a (Rigaku OD, 2024)'
_computing_molecular_graphics 'Olex2 1.5-alpha (Dolomanov et al., 2009)'
_computing_publication_material 'Olex2 1.5-alpha (Dolomanov et al., 2009)'
_computing_structure_refinement 'SHELXL 2016/6 (Sheldrick, 2015)'
_computing_structure_solution 'SHELXT 2014/5 (Sheldrick, 2014)'
_diffrn_ambient_environment N~2~
_diffrn_ambient_temperature 100(2)
_diffrn_detector 'Hybrid Pixel Array Detector'
_diffrn_detector_area_resol_mean 10.0000
_diffrn_detector_type 'HyPix-Arc 100'
_diffrn_measured_fraction_theta_full 0.991
_diffrn_measured_fraction_theta_max 0.981
_diffrn_measurement_details
;
List of Runs (angles in degrees, time in seconds):

  # Type    Start    End  Width  t~exp~   \w     \q     \k     \f   Frames
#--------------------------------------------------------------------------
  1  \w     42.00 121.00   0.50    1.00    --   48.17  21.00  95.00  158
  2  \w   -148.00 -69.00   0.50    1.00    --  -75.43 -21.00 -70.00  158
  3  \w   -148.00 -69.00   0.50    1.00    --  -75.43 -21.00 -70.00  158
  4  \w     86.00 149.00   0.50    1.00    --   91.36  21.00  95.00  126
  5  \w     -2.00  25.00   0.50    1.00    --    6.00  73.00-158.52   54
  6  \w     -3.00  28.00   0.50    1.00    --    6.00  72.00  16.06   62
  7  \w    -24.00  15.00   0.50    1.00    --   48.17 -38.00 150.00   78
  8  \w   -123.00 -44.00   0.50    1.00    --  -49.92 -21.00 -70.00  158
  9  \w    -23.00  24.00   0.50    1.00    --  -49.92  38.00-150.00   94
 10  \w   -123.00 -44.00   0.50    1.00    --  -49.92 -21.00 -70.00  158
 11  \w    -79.00 -13.00   0.50    1.00    --  -75.43  77.00 -90.00  132
 12  \w    -33.00  -4.00   0.50    1.00    --  -75.43  45.00 -90.00   58
 13  \w    -79.00 -13.00   0.50    1.00    --  -75.43  77.00 -90.00  132
 14  \w    -33.00  -4.00   0.50    1.00    --  -75.43  45.00 -30.00   58
 15  \w    -79.00 -13.00   0.50    1.00    --  -75.43  77.00 120.00  132
 16  \w    -92.00 -19.00   0.50    1.00    --  -82.00  95.00-159.16  146
 17  \w    -93.00 -17.00   0.50    1.00    --  -82.00 104.00   0.63  152
 18  \w    -92.00 -19.00   0.50    1.00    --  -82.00  95.00-159.16  146
 19  \w    -93.00 -19.00   0.50    1.00    --  -82.00  90.00  50.82  148
 20  \w    -97.00 -18.00   0.50    1.00    --  -82.00 114.00 151.49  158
 21  \w    -93.00 -17.00   0.50    1.00    --  -82.00 104.00   0.63  152
 22  \w    -93.00 -19.00   0.50    1.00    --  -82.00  90.00  50.82  148
 23  \w     29.00  71.00   0.50    1.00    --   91.36 -77.00-180.00   84
 24  \w     29.00  92.00   0.50    1.00    --   91.36 -95.00 120.00  126
 25  \w     29.00  92.00   0.50    1.00    --   91.36 -95.00 -90.00  126
 26  \w     29.00  92.00   0.50    1.00    --   91.36 -95.00 -90.00  126
 27  \w     99.00 154.00   0.50    1.00    --   91.36  77.00 -90.00  110
 28  \w     78.00 132.00   0.50    1.00    --   91.36  15.00-150.00  108
 29  \w     29.00  92.00   0.50    1.00    --   91.36 -95.00 150.00  126
 30  \w     29.00  92.00   0.50    1.00    --   91.36 -95.00  90.00  126
 31  \w     29.00  92.00   0.50    1.00    --   91.36 -95.00-150.00  126
 32  \w     78.00 132.00   0.50    1.00    --   91.36  15.00 -90.00  108
 33  \w     43.00  89.00   0.50    1.00    --   91.36 -95.00  60.00   92
 34  \w     38.00  90.00   0.50    1.00    --   91.36 -95.00-120.00  104
 35  \w    135.00 160.00   0.50    1.00    --   91.36  61.00 150.00   50
 36  \w     31.00  57.00   0.50    1.00    --   91.36 -77.00  60.00   52
 37  \w     86.00 119.00   0.50    1.00    --   91.36  61.00 150.00   66
 38  \w     58.00  92.00   0.50    1.00    --   91.36 -95.00 -60.00   68
 39  \w    114.00 159.00   0.50    1.00    --   91.36  45.00 150.00   90
 40  \w     31.00  64.00   0.50    1.00    --   91.36 -77.00 -90.00   66
 41  \w     29.00  56.00   0.50    1.00    --   91.36 -95.00   0.00   54
 42  \w     64.00  90.00   0.50    1.00    --   91.36 -95.00   0.00   52
 43  \w     58.00  92.00   0.50    1.00    --   91.36 -95.00 -30.00   68
 44  \w     30.00  92.00   0.50    1.00    --   91.36 -95.00  30.00  124
 45  \w     94.00 130.00   0.50    1.00    --   91.36  15.00 120.00   72
 46  \w     29.00  68.00   0.50    1.00    --   91.36-125.00   0.00   78
 47  \w    113.00 141.00   0.50    1.00    --   91.36  77.00   0.00   56
;
_diffrn_measurement_device 'four-circle diffractometer'
_diffrn_measurement_device_type 'ROD, Synergy Custom system, HyPix-Arc 100'
_diffrn_measurement_method '\w scans'
_diffrn_orient_matrix_type 'CrysAlisPro convention (1999,Acta A55,543-557)'
_diffrn_orient_matrix_UB_11 0.1344107000
_diffrn_orient_matrix_UB_12 -0.1524212000
_diffrn_orient_matrix_UB_13 0.0314162000
_diffrn_orient_matrix_UB_21 -0.1125174000
_diffrn_orient_matrix_UB_22 -0.0899845000
_diffrn_orient_matrix_UB_23 0.0069440000
_diffrn_orient_matrix_UB_31 0.0769232000
_diffrn_orient_matrix_UB_32 -0.0148289000
_diffrn_orient_matrix_UB_33 -0.1137596000
_diffrn_radiation_monochromator mirror
_diffrn_radiation_probe x-ray
_diffrn_radiation_type 'Cu K\a'
_diffrn_radiation_wavelength 1.54184
_diffrn_reflns_av_R_equivalents 0.0212
_diffrn_reflns_av_unetI/netI 0.0118
_diffrn_reflns_Laue_measured_fraction_full 0.991
_diffrn_reflns_Laue_measured_fraction_max 0.981
_diffrn_reflns_limit_h_max 10
_diffrn_reflns_limit_h_min -10
_diffrn_reflns_limit_k_max 11
_diffrn_reflns_limit_k_min -11
_diffrn_reflns_limit_l_max 14
_diffrn_reflns_limit_l_min -16
_diffrn_reflns_number 18426
_diffrn_reflns_point_group_measured_fraction_full 0.991
_diffrn_reflns_point_group_measured_fraction_max 0.981
_diffrn_reflns_theta_full 67.684
_diffrn_reflns_theta_max 69.130
_diffrn_reflns_theta_min 3.392
_diffrn_source 'Rotating-anode X-ray tube'
_diffrn_source_type 'Rigaku (Cu) X-ray Source'
_exptl_absorpt_coefficient_mu 12.455
_exptl_absorpt_correction_T_max 1.00000
_exptl_absorpt_correction_T_min 0.29573
_exptl_absorpt_correction_type multi-scan
_exptl_absorpt_process_details
;
CrysAlisPro 1.171.43.105a (Rigaku Oxford Diffraction, 2024)
Empirical absorption correction using spherical harmonics,
implemented in SCALE3 ABSPACK scaling algorithm.
;
_exptl_crystal_colour 'clear light yellow'
_exptl_crystal_colour_lustre clear
_exptl_crystal_colour_modifier light
_exptl_crystal_colour_primary yellow
_exptl_crystal_density_diffrn 1.629
_exptl_crystal_description prism
_exptl_crystal_F_000 508
_exptl_crystal_recrystallization_method 'The material was recrystallised from DCM by slow evaporation'
_exptl_crystal_size_max 0.12
_exptl_crystal_size_mid 0.08
_exptl_crystal_size_min 0.05
_refine_diff_density_max 0.416
_refine_diff_density_min -0.419
_refine_diff_density_rms 0.061
_refine_ls_extinction_method none
_refine_ls_goodness_of_fit_ref 1.036
_refine_ls_hydrogen_treatment constr
_refine_ls_matrix_type full
_refine_ls_number_parameters 266
_refine_ls_number_reflns 3788
_refine_ls_number_restraints 0
_refine_ls_restrained_S_all 1.036
_refine_ls_R_factor_all 0.0172
_refine_ls_R_factor_gt 0.0172
_refine_ls_shift/su_max 0.003
_refine_ls_shift/su_mean 0.000
_refine_ls_structure_factor_coef Fsqd
_refine_ls_weighting_details 'w=1/[\s^2^(Fo^2^)+(0.0244P)^2^+0.9754P] where P=(Fo^2^+2Fc^2^)/3'
_refine_ls_weighting_scheme calc
_refine_ls_wR_factor_gt 0.0451
_refine_ls_wR_factor_ref 0.0451
_reflns_Friedel_coverage 0.000
_reflns_number_gt 3774
_reflns_number_total 3788
_reflns_threshold_expression 'I > 2\s(I)'
_cod_data_source_file d5cc05185a2.cif
_cod_data_source_block 2024sot0039_d1_100k
_cod_depositor_comments 'Adding full bibliography for 7135132--7135138.cif.'
_cod_database_code 7135138
_shelx_shelxl_version_number 2016/6
_chemical_oxdiff_formula C22H21IO6
_chemical_oxdiff_usercomment MEP261
_shelx_space_group_comment
;
The symmetry employed for this shelxl refinement is uniquely defined
by the following loop, which should always be used as a source of
symmetry information in preference to the above space-group names.
They are only intended as comments.
;
_olex2_refinement_description
;
1. Fixed Uiso
 At 1.2 times of:
  All C(H) groups, All C(H,H) groups
 At 1.5 times of:
  All C(H,H,H) groups
2.a Secondary CH2 refined with riding coordinates:
 C6(H6A,H6B), C7(H7A,H7B), C13(H13A,H13B)
2.b Aromatic/amide H refined with riding coordinates:
 C2(H2), C3(H3), C4(H4)
2.c Idealised Me refined as rotating group:
 C11(H11A,H11B,H11C), C20(H20A,H20B,H20C), C21(H21A,H21B,H21C), C22(H22A,H22B,
 H22C)
;
_olex2_diffrn_ambient_temperature_device 'Oxford Cryosystems'
_olex2_exptl_crystal_mounting_method 'The crystal was mounted on a MITIGEN holder with silicon oil'
_olex2_submission_original_sample_id MEP261
_olex2_submission_special_instructions 'No special instructions were received'
_oxdiff_exptl_absorpt_empirical_details
;
Empirical correction (ABSPACK) includes:
- Absorption correction using spherical harmonics
- Frame scaling
;
_oxdiff_exptl_absorpt_empirical_full_max 2.627
_oxdiff_exptl_absorpt_empirical_full_min 0.562

loop_
_space_group_symop_operation_xyz
'x, y, z'
'-x, -y, -z'

loop_
_atom_site_label
_atom_site_type_symbol
_atom_site_fract_x
_atom_site_fract_y
_atom_site_fract_z
_atom_site_U_iso_or_equiv
_atom_site_adp_type
_atom_site_occupancy
_atom_site_site_symmetry_order
_atom_site_calc_flag
_atom_site_refinement_flags_posn
_atom_site_refinement_flags_adp
_atom_site_refinement_flags_occupancy
_atom_site_disorder_assembly
_atom_site_disorder_group
C1 C 0.4677(2) 0.6176(2) 0.79779(14) 0.0144(4) Uani 1 1 d . . . . .
C2 C 0.3229(2) 0.6070(2) 0.78795(15) 0.0181(4) Uani 1 1 d . . . . .
H2 H 0.331255 0.542333 0.744595 0.022 Uiso 1 1 calc R U . . .
C3 C 0.1677(2) 0.6895(2) 0.84063(16) 0.0204(4) Uani 1 1 d . . . . .
H3 H 0.070466 0.683297 0.831819 0.025 Uiso 1 1 calc R U . . .
C4 C 0.1539(2) 0.7813(2) 0.90621(15) 0.0194(4) Uani 1 1 d . . . . .
H4 H 0.047206 0.838306 0.941713 0.023 Uiso 1 1 calc R U . . .
C5 C 0.2955(2) 0.7903(2) 0.92025(14) 0.0161(4) Uani 1 1 d . . . . .
C6 C 0.2819(3) 0.8813(2) 0.99656(16) 0.0209(4) Uani 1 1 d . . . . .
H6A H 0.175102 0.892256 1.048290 0.025 Uiso 1 1 calc R U . . .
H6B H 0.282600 0.985881 0.960665 0.025 Uiso 1 1 calc R U . . .
C7 C 0.4252(3) 0.8024(2) 1.05050(15) 0.0209(4) Uani 1 1 d . . . . .
H7A H 0.416561 0.867807 1.097003 0.025 Uiso 1 1 calc R U . . .
H7B H 0.417179 0.702680 1.092592 0.025 Uiso 1 1 calc R U . . .
C8 C 0.5899(2) 0.7750(2) 0.97468(15) 0.0173(4) Uani 1 1 d . . . . .
C9 C 0.6105(2) 0.7171(2) 0.87682(14) 0.0143(4) Uani 1 1 d . . . . .
C10 C 0.4518(2) 0.7096(2) 0.86562(14) 0.0138(4) Uani 1 1 d . . . . .
C11 C 0.6063(3) 1.0773(3) 0.68745(18) 0.0334(5) Uani 1 1 d . . . . .
H11A H 0.652226 1.036922 0.623122 0.050 Uiso 1 1 calc R U . . .
H11B H 0.690967 1.101505 0.703021 0.050 Uiso 1 1 calc R U . . .
H11C H 0.509727 1.171031 0.680444 0.050 Uiso 1 1 calc R U . . .
C12 C 0.6775(2) 0.8283(2) 0.78706(14) 0.0149(4) Uani 1 1 d . . . . .
C13 C 0.7422(2) 0.5550(2) 0.88173(15) 0.0152(4) Uani 1 1 d . . . . .
H13A H 0.848389 0.561396 0.883128 0.018 Uiso 1 1 calc R U . . .
H13B H 0.706303 0.487990 0.945920 0.018 Uiso 1 1 calc R U . . .
C14 C 0.7695(2) 0.4840(2) 0.79091(14) 0.0142(4) Uani 1 1 d . . . . .
C15 C 0.9227(2) 0.3765(2) 0.75294(14) 0.0158(4) Uani 1 1 d . . . . .
C16 C 0.9467(2) 0.3123(2) 0.66902(15) 0.0177(4) Uani 1 1 d . . . . .
C17 C 0.8179(2) 0.3594(2) 0.62017(15) 0.0170(4) Uani 1 1 d . . . . .
C18 C 0.6653(2) 0.4678(2) 0.65620(14) 0.0152(4) Uani 1 1 d . . . . .
C19 C 0.6357(2) 0.5255(2) 0.74517(14) 0.0142(4) Uani 1 1 d . . . . .
C20 C 1.1095(3) 0.0543(3) 0.6513(2) 0.0448(7) Uani 1 1 d . . . . .
H20A H 1.035352 0.043870 0.617582 0.067 Uiso 1 1 calc R U . . .
H20B H 1.075962 0.021206 0.725585 0.067 Uiso 1 1 calc R U . . .
H20C H 1.223972 -0.010082 0.625349 0.067 Uiso 1 1 calc R U . . .
C21 C 0.9132(3) 0.3678(3) 0.44131(17) 0.0314(5) Uani 1 1 d . . . . .
H21A H 0.926939 0.313902 0.387352 0.047 Uiso 1 1 calc R U . . .
H21B H 1.022089 0.364618 0.443419 0.047 Uiso 1 1 calc R U . . .
H21C H 0.841697 0.475379 0.426734 0.047 Uiso 1 1 calc R U . . .
C22 C 0.5093(3) 0.6676(2) 0.54710(16) 0.0227(4) Uani 1 1 d . . . . .
H22A H 0.610079 0.680732 0.497820 0.034 Uiso 1 1 calc R U . . .
H22B H 0.468780 0.738028 0.595963 0.034 Uiso 1 1 calc R U . . .
H22C H 0.423665 0.690738 0.510400 0.034 Uiso 1 1 calc R U . . .
I1 I 1.12065(2) 0.29995(2) 0.82403(2) 0.01938(5) Uani 1 1 d . . . . .
O1 O 0.70690(18) 0.79376(17) 0.98698(11) 0.0249(3) Uani 1 1 d . . . . .
O2 O 0.55566(17) 0.96224(16) 0.77016(11) 0.0245(3) Uani 1 1 d . . . . .
O3 O 0.81898(17) 0.80229(17) 0.74046(12) 0.0253(3) Uani 1 1 d . . . . .
O4 O 1.09971(17) 0.21288(16) 0.62990(11) 0.0242(3) Uani 1 1 d . . . . .
O5 O 0.83824(18) 0.29396(16) 0.53873(11) 0.0217(3) Uani 1 1 d . . . . .
O6 O 0.54646(17) 0.51102(16) 0.60164(11) 0.0196(3) Uani 1 1 d . . . . .

loop_
_atom_site_aniso_label
_atom_site_aniso_U_11
_atom_site_aniso_U_22
_atom_site_aniso_U_33
_atom_site_aniso_U_23
_atom_site_aniso_U_13
_atom_site_aniso_U_12
C1 0.0143(9) 0.0124(8) 0.0164(9) 0.0003(7) -0.0056(7) -0.0047(7)
C2 0.0171(9) 0.0180(9) 0.0230(10) -0.0034(8) -0.0078(8) -0.0076(8)
C3 0.0139(9) 0.0227(10) 0.0270(11) -0.0011(8) -0.0077(8) -0.0085(8)
C4 0.0138(9) 0.0176(9) 0.0220(10) -0.0001(8) -0.0039(8) -0.0029(7)
C5 0.0173(9) 0.0125(9) 0.0161(9) 0.0014(7) -0.0047(7) -0.0045(7)
C6 0.0199(10) 0.0188(10) 0.0221(10) -0.0059(8) -0.0029(8) -0.0045(8)
C7 0.0272(11) 0.0213(10) 0.0162(10) -0.0044(8) -0.0054(8) -0.0093(8)
C8 0.0235(10) 0.0106(9) 0.0199(10) -0.0003(7) -0.0107(8) -0.0052(7)
C9 0.0143(9) 0.0133(9) 0.0171(9) -0.0020(7) -0.0066(7) -0.0046(7)
C10 0.0150(9) 0.0112(8) 0.0160(9) 0.0018(7) -0.0068(7) -0.0056(7)
C11 0.0330(12) 0.0198(11) 0.0317(12) 0.0085(9) -0.0002(10) -0.0077(9)
C12 0.0162(9) 0.0141(9) 0.0186(9) -0.0043(7) -0.0069(8) -0.0061(7)
C13 0.0141(9) 0.0130(9) 0.0202(9) -0.0022(7) -0.0083(7) -0.0036(7)
C14 0.0140(9) 0.0113(8) 0.0185(9) -0.0002(7) -0.0055(7) -0.0059(7)
C15 0.0150(9) 0.0146(9) 0.0193(9) 0.0023(7) -0.0082(7) -0.0067(7)
C16 0.0140(9) 0.0141(9) 0.0215(10) -0.0010(7) -0.0012(7) -0.0050(7)
C17 0.0209(10) 0.0143(9) 0.0173(9) -0.0028(7) -0.0021(8) -0.0092(8)
C18 0.0162(9) 0.0130(9) 0.0187(9) -0.0002(7) -0.0064(7) -0.0072(7)
C19 0.0149(9) 0.0116(8) 0.0179(9) -0.0012(7) -0.0052(7) -0.0063(7)
C20 0.0387(14) 0.0178(11) 0.0621(18) -0.0099(11) -0.0037(13) 0.0020(10)
C21 0.0377(13) 0.0377(13) 0.0186(11) -0.0075(9) 0.0020(9) -0.0174(11)
C22 0.0248(10) 0.0210(10) 0.0230(10) -0.0008(8) -0.0115(8) -0.0058(8)
I1 0.01195(7) 0.01859(7) 0.02634(8) -0.00082(5) -0.00843(5) -0.00298(5)
O1 0.0257(8) 0.0281(8) 0.0296(8) -0.0095(6) -0.0127(6) -0.0102(6)
O2 0.0198(7) 0.0154(7) 0.0273(8) 0.0058(6) -0.0025(6) -0.0036(6)
O3 0.0160(7) 0.0231(7) 0.0313(8) 0.0001(6) -0.0017(6) -0.0076(6)
O4 0.0172(7) 0.0203(7) 0.0297(8) -0.0093(6) -0.0019(6) -0.0005(6)
O5 0.0267(8) 0.0222(7) 0.0193(7) -0.0082(6) -0.0019(6) -0.0110(6)
O6 0.0221(7) 0.0178(7) 0.0240(7) -0.0039(5) -0.0128(6) -0.0062(5)

loop_
_atom_type_symbol
_atom_type_description
_atom_type_scat_dispersion_real
_atom_type_scat_dispersion_imag
_atom_type_scat_source
C C 0.0181 0.0091 'International Tables Vol C Tables 4.2.6.8 and 6.1.1.4'
H H 0.0000 0.0000 'International Tables Vol C Tables 4.2.6.8 and 6.1.1.4'
O O 0.0492 0.0322 'International Tables Vol C Tables 4.2.6.8 and 6.1.1.4'
I I -0.3257 6.8362 'International Tables Vol C Tables 4.2.6.8 and 6.1.1.4'

loop_
_exptl_crystal_face_index_h
_exptl_crystal_face_index_k
_exptl_crystal_face_index_l
_exptl_crystal_face_perp_dist
5 0 3 0.0519
-5 0 -3 0.0111
5 0 3 0.0111
-5 0 -4 0.0279
5 0 4 0.0279
0 1 5 0.1003
1 -1 -5 0.1444
-2 -5 -1 0.0412
2 5 1 0.0412
0 1 5 0.1058
0 -1 -5 0.1058
-5 0 -3 0.0371
5 0 3 0.0371
-1 5 -1 0.0557
1 -5 1 0.0557
-5 0 -4 0.0353
5 0 4 0.0353
-2 -5 -2 0.0477
2 5 2 0.0477
-1 0 5 0.1247
1 0 -5 0.1247

loop_
_geom_angle_atom_site_label_1
_geom_angle_atom_site_label_2
_geom_angle_atom_site_label_3
_geom_angle
_geom_angle_site_symmetry_1
_geom_angle_site_symmetry_3
_geom_angle_publ_flag
C2 C1 C10 118.29(17) . . ?
C2 C1 C19 121.77(17) . . ?
C10 C1 C19 119.77(16) . . ?
C1 C2 H2 119.6 . . ?
C3 C2 C1 120.86(18) . . ?
C3 C2 H2 119.6 . . ?
C2 C3 H3 119.9 . . ?
C2 C3 C4 120.16(18) . . ?
C4 C3 H3 119.9 . . ?
C3 C4 H4 119.8 . . ?
C3 C4 C5 120.37(18) . . ?
C5 C4 H4 119.8 . . ?
C4 C5 C6 120.58(17) . . ?
C4 C5 C10 119.49(18) . . ?
C10 C5 C6 119.89(17) . . ?
C5 C6 H6A 109.4 . . ?
C5 C6 H6B 109.4 . . ?
C5 C6 C7 111.25(16) . . ?
H6A C6 H6B 108.0 . . ?
C7 C6 H6A 109.4 . . ?
C7 C6 H6B 109.4 . . ?
C6 C7 H7A 109.4 . . ?
C6 C7 H7B 109.4 . . ?
H7A C7 H7B 108.0 . . ?
C8 C7 C6 111.28(16) . . ?
C8 C7 H7A 109.4 . . ?
C8 C7 H7B 109.4 . . ?
C7 C8 C9 117.79(16) . . ?
O1 C8 C7 123.32(18) . . ?
O1 C8 C9 118.89(18) . . ?
C10 C9 C8 114.20(15) . . ?
C10 C9 C12 111.40(15) . . ?
C10 C9 C13 109.32(15) . . ?
C12 C9 C8 105.29(15) . . ?
C12 C9 C13 109.59(15) . . ?
C13 C9 C8 106.84(15) . . ?
C1 C10 C9 117.50(16) . . ?
C5 C10 C1 120.78(17) . . ?
C5 C10 C9 121.72(16) . . ?
H11A C11 H11B 109.5 . . ?
H11A C11 H11C 109.5 . . ?
H11B C11 H11C 109.5 . . ?
O2 C11 H11A 109.5 . . ?
O2 C11 H11B 109.5 . . ?
O2 C11 H11C 109.5 . . ?
O2 C12 C9 110.44(15) . . ?
O3 C12 C9 125.39(17) . . ?
O3 C12 O2 124.13(18) . . ?
C9 C13 H13A 109.3 . . ?
C9 C13 H13B 109.3 . . ?
H13A C13 H13B 107.9 . . ?
C14 C13 C9 111.70(15) . . ?
C14 C13 H13A 109.3 . . ?
C14 C13 H13B 109.3 . . ?
C15 C14 C13 121.64(16) . . ?
C15 C14 C19 119.62(17) . . ?
C19 C14 C13 118.73(16) . . ?
C14 C15 I1 121.17(14) . . ?
C16 C15 C14 121.20(17) . . ?
C16 C15 I1 117.59(14) . . ?
C17 C16 C15 119.29(17) . . ?
O4 C16 C15 120.33(17) . . ?
O4 C16 C17 120.18(17) . . ?
C16 C17 C18 120.20(17) . . ?
O5 C17 C16 119.98(17) . . ?
O5 C17 C18 119.76(17) . . ?
C17 C18 C19 121.00(17) . . ?
O6 C18 C17 116.34(16) . . ?
O6 C18 C19 122.65(17) . . ?
C14 C19 C1 118.40(16) . . ?
C18 C19 C1 123.07(16) . . ?
C18 C19 C14 118.35(17) . . ?
H20A C20 H20B 109.5 . . ?
H20A C20 H20C 109.5 . . ?
H20B C20 H20C 109.5 . . ?
O4 C20 H20A 109.5 . . ?
O4 C20 H20B 109.5 . . ?
O4 C20 H20C 109.5 . . ?
H21A C21 H21B 109.5 . . ?
H21A C21 H21C 109.5 . . ?
H21B C21 H21C 109.5 . . ?
O5 C21 H21A 109.5 . . ?
O5 C21 H21B 109.5 . . ?
O5 C21 H21C 109.5 . . ?
H22A C22 H22B 109.5 . . ?
H22A C22 H22C 109.5 . . ?
H22B C22 H22C 109.5 . . ?
O6 C22 H22A 109.5 . . ?
O6 C22 H22B 109.5 . . ?
O6 C22 H22C 109.5 . . ?
C12 O2 C11 115.02(16) . . ?
C16 O4 C20 114.34(17) . . ?
C17 O5 C21 113.78(15) . . ?
C18 O6 C22 113.79(14) . . ?

loop_
_geom_bond_atom_site_label_1
_geom_bond_atom_site_label_2
_geom_bond_distance
_geom_bond_site_symmetry_2
_geom_bond_publ_flag
C1 C2 1.401(3) . ?
C1 C10 1.408(3) . ?
C1 C19 1.487(3) . ?
C2 H2 0.9500 . ?
C2 C3 1.386(3) . ?
C3 H3 0.9500 . ?
C3 C4 1.387(3) . ?
C4 H4 0.9500 . ?
C4 C5 1.391(3) . ?
C5 C6 1.506(3) . ?
C5 C10 1.397(3) . ?
C6 H6A 0.9900 . ?
C6 H6B 0.9900 . ?
C6 C7 1.528(3) . ?
C7 H7A 0.9900 . ?
C7 H7B 0.9900 . ?
C7 C8 1.497(3) . ?
C8 C9 1.548(3) . ?
C8 O1 1.209(2) . ?
C9 C10 1.519(2) . ?
C9 C12 1.535(3) . ?
C9 C13 1.537(2) . ?
C11 H11A 0.9800 . ?
C11 H11B 0.9800 . ?
C11 H11C 0.9800 . ?
C11 O2 1.453(2) . ?
C12 O2 1.338(2) . ?
C12 O3 1.193(2) . ?
C13 H13A 0.9900 . ?
C13 H13B 0.9900 . ?
C13 C14 1.513(3) . ?
C14 C15 1.402(3) . ?
C14 C19 1.411(3) . ?
C15 C16 1.392(3) . ?
C15 I1 2.0957(18) . ?
C16 C17 1.391(3) . ?
C16 O4 1.371(2) . ?
C17 C18 1.395(3) . ?
C17 O5 1.378(2) . ?
C18 C19 1.407(3) . ?
C18 O6 1.375(2) . ?
C20 H20A 0.9800 . ?
C20 H20B 0.9800 . ?
C20 H20C 0.9800 . ?
C20 O4 1.439(3) . ?
C21 H21A 0.9800 . ?
C21 H21B 0.9800 . ?
C21 H21C 0.9800 . ?
C21 O5 1.437(3) . ?
C22 H22A 0.9800 . ?
C22 H22B 0.9800 . ?
C22 H22C 0.9800 . ?
C22 O6 1.440(2) . ?

loop_
_geom_torsion_atom_site_label_1
_geom_torsion_atom_site_label_2
_geom_torsion_atom_site_label_3
_geom_torsion_atom_site_label_4
_geom_torsion
_geom_torsion_site_symmetry_1
_geom_torsion_site_symmetry_2
_geom_torsion_site_symmetry_3
_geom_torsion_site_symmetry_4
_geom_torsion_publ_flag
C1 C2 C3 C4 -1.6(3) . . . . ?
C2 C1 C10 C5 -1.1(3) . . . . ?
C2 C1 C10 C9 178.81(16) . . . . ?
C2 C1 C19 C14 -150.99(18) . . . . ?
C2 C1 C19 C18 24.0(3) . . . . ?
C2 C3 C4 C5 -0.5(3) . . . . ?
C3 C4 C5 C6 -175.93(18) . . . . ?
C3 C4 C5 C10 1.8(3) . . . . ?
C4 C5 C6 C7 143.21(18) . . . . ?
C4 C5 C10 C1 -1.0(3) . . . . ?
C4 C5 C10 C9 179.12(17) . . . . ?
C5 C6 C7 C8 55.7(2) . . . . ?
C6 C5 C10 C1 176.77(17) . . . . ?
C6 C5 C10 C9 -3.2(3) . . . . ?
C6 C7 C8 C9 -41.8(2) . . . . ?
C6 C7 C8 O1 139.30(19) . . . . ?
C7 C8 C9 C10 5.5(2) . . . . ?
C7 C8 C9 C12 128.00(17) . . . . ?
C7 C8 C9 C13 -115.51(18) . . . . ?
C8 C9 C10 C1 -161.57(16) . . . . ?
C8 C9 C10 C5 18.4(2) . . . . ?
C8 C9 C12 O2 -76.30(18) . . . . ?
C8 C9 C12 O3 101.4(2) . . . . ?
C8 C9 C13 C14 178.28(15) . . . . ?
C9 C12 O2 C11 179.09(17) . . . . ?
C9 C13 C14 C15 151.34(17) . . . . ?
C9 C13 C14 C19 -30.0(2) . . . . ?
C10 C1 C2 C3 2.4(3) . . . . ?
C10 C1 C19 C14 24.1(3) . . . . ?
C10 C1 C19 C18 -160.84(17) . . . . ?
C10 C5 C6 C7 -34.5(2) . . . . ?
C10 C9 C12 O2 48.0(2) . . . . ?
C10 C9 C12 O3 -134.31(19) . . . . ?
C10 C9 C13 C14 54.2(2) . . . . ?
C12 C9 C10 C1 79.3(2) . . . . ?
C12 C9 C10 C5 -100.8(2) . . . . ?
C12 C9 C13 C14 -68.12(19) . . . . ?
C13 C9 C10 C1 -42.0(2) . . . . ?
C13 C9 C10 C5 137.97(18) . . . . ?
C13 C9 C12 O2 169.11(15) . . . . ?
C13 C9 C12 O3 -13.2(3) . . . . ?
C13 C14 C15 C16 -179.73(17) . . . . ?
C13 C14 C15 I1 2.7(2) . . . . ?
C13 C14 C19 C1 -9.4(2) . . . . ?
C13 C14 C19 C18 175.38(16) . . . . ?
C14 C15 C16 C17 2.0(3) . . . . ?
C14 C15 C16 O4 176.85(16) . . . . ?
C15 C14 C19 C1 169.35(16) . . . . ?
C15 C14 C19 C18 -5.9(3) . . . . ?
C15 C16 C17 C18 -1.1(3) . . . . ?
C15 C16 C17 O5 -178.29(16) . . . . ?
C15 C16 O4 C20 107.5(2) . . . . ?
C16 C17 C18 C19 -3.4(3) . . . . ?
C16 C17 C18 O6 178.24(16) . . . . ?
C16 C17 O5 C21 -86.5(2) . . . . ?
C17 C16 O4 C20 -77.6(2) . . . . ?
C17 C18 C19 C1 -168.18(17) . . . . ?
C17 C18 C19 C14 6.8(3) . . . . ?
C17 C18 O6 C22 -111.14(19) . . . . ?
C18 C17 O5 C21 96.4(2) . . . . ?
C19 C1 C2 C3 177.61(18) . . . . ?
C19 C1 C10 C5 -176.40(16) . . . . ?
C19 C1 C10 C9 3.5(3) . . . . ?
C19 C14 C15 C16 1.6(3) . . . . ?
C19 C14 C15 I1 -175.92(13) . . . . ?
C19 C18 O6 C22 70.5(2) . . . . ?
I1 C15 C16 C17 179.60(13) . . . . ?
I1 C15 C16 O4 -5.5(2) . . . . ?
O1 C8 C9 C10 -175.53(17) . . . . ?
O1 C8 C9 C12 -53.0(2) . . . . ?
O1 C8 C9 C13 63.5(2) . . . . ?
O3 C12 O2 C11 1.4(3) . . . . ?
O4 C16 C17 C18 -175.99(16) . . . . ?
O4 C16 C17 O5 6.8(3) . . . . ?
O5 C17 C18 C19 173.81(16) . . . . ?
O5 C17 C18 O6 -4.6(3) . . . . ?
O6 C18 C19 C1 10.1(3) . . . . ?
O6 C18 C19 C14 -174.86(16) . . . . ?

loop_
_exptl_oxdiff_crystal_face_indexfrac_h
_exptl_oxdiff_crystal_face_indexfrac_k
_exptl_oxdiff_crystal_face_indexfrac_l
_exptl_oxdiff_crystal_face_x
_exptl_oxdiff_crystal_face_y
_exptl_oxdiff_crystal_face_z
4.9940 -0.0001 2.9973 0.7654 -0.5411 0.0432
-4.9940 0.0001 -2.9973 -0.7654 0.5411 -0.0432
4.9940 -0.0001 2.9973 0.7654 -0.5411 0.0432
-4.9937 0.0001 -3.9965 -0.7968 0.5341 0.0705
4.9937 -0.0001 3.9965 0.7968 -0.5341 -0.0705
-0.0010 0.9989 4.9960 0.0046 -0.0551 -0.5832
0.9999 -0.9989 -4.9961 0.1297 -0.0573 0.6601
-1.9990 -4.9948 -0.9987 0.4613 0.6674 0.0339
1.9990 4.9948 0.9987 -0.4613 -0.6674 -0.0339
-0.0010 0.9989 4.9960 0.0046 -0.0551 -0.5832
0.0010 -0.9989 -4.9960 -0.0046 0.0551 0.5832
-4.9940 0.0001 -2.9973 -0.7654 0.5411 -0.0432
4.9940 -0.0001 2.9973 0.7654 -0.5411 0.0432
-0.9973 4.9949 -0.9995 -0.9268 -0.3442 -0.0371
0.9973 -4.9949 0.9995 0.9268 0.3442 0.0371
-4.9937 0.0001 -3.9965 -0.7968 0.5341 0.0705
4.9937 -0.0001 3.9965 0.7968 -0.5341 -0.0705
-1.9987 -4.9948 -1.9979 0.4299 0.6605 0.1476
1.9987 4.9948 1.9979 -0.4299 -0.6605 -0.1476
-1.0002 -0.0000 4.9962 0.0225 0.1472 -0.6453
1.0002 0.0000 -4.9962 -0.0225 -0.1472 0.6453
